data_7124683
loop_
_publ_author_name
'Yin, Haolin'
'Carroll, Patrick J.'
'Schelter, Eric J.'

_publ_section_title
;
 Reactions of a cerium(iii) amide with heteroallenes: insertion,
 silyl-migration and de-insertion.
;
_journal_issue 63
_journal_name_full 'Chemical communications (Cambridge, England)'
_journal_page_first 9813
_journal_page_last 9816
_journal_paper_doi 10.1039/c6cc03719d
_journal_volume 52
_journal_year 2016
_chemical_formula_sum 'C48 H69 Ce F15 N9 Si3'
_chemical_formula_weight 1281.51
_space_group_IT_number 15
_space_group_name_Hall '-C 2yc'
_space_group_name_H-M_alt 'C 1 2/c 1'
_symmetry_cell_setting monoclinic
_symmetry_Int_Tables_number 15
_symmetry_space_group_name_H-M 'C 1 2/c 1'
_atom_sites_solution_hydrogens geom
_atom_sites_solution_primary direct
_audit_creation_method SHELXL-97
_audit_update_record
;
2016-04-29 deposited with the CCDC.
2016-07-15 downloaded from the CCDC.
;
_cell_angle_alpha 90.00
_cell_angle_beta 97.599(3)
_cell_angle_gamma 90.00
_cell_formula_units_Z 8
_cell_length_a 23.8000(14)
_cell_length_b 12.7595(7)
_cell_length_c 40.727(2)
_cell_measurement_reflns_used 9522
_cell_measurement_temperature 100
_cell_measurement_theta_max 27.50
_cell_measurement_theta_min 2.44
_cell_volume 12259.2(12)
_computing_data_collection 'Bruker APEX2'
_computing_data_reduction 'Bruker SAINT'
_computing_structure_refinement 'SHELXL-97 (Sheldrick, 2008)'
_computing_structure_solution 'SHELXS-97 (Sheldrick, 2008)'
_diffrn_ambient_temperature 100(1)
_diffrn_measured_fraction_theta_full 0.997
_diffrn_measured_fraction_theta_max 0.997
_diffrn_measurement_device 'CCD Area Detector'
_diffrn_measurement_device_type 'Bruker APEXII'
_diffrn_measurement_method 'phi and omega scans'
_diffrn_radiation_monochromator graphite
_diffrn_radiation_source 'sealed tube'
_diffrn_radiation_type MoK\a
_diffrn_radiation_wavelength 0.71073
_diffrn_reflns_av_R_equivalents 0.0252
_diffrn_reflns_av_sigmaI/netI 0.0133
_diffrn_reflns_limit_h_max 30
_diffrn_reflns_limit_h_min -30
_diffrn_reflns_limit_k_max 16
_diffrn_reflns_limit_k_min -16
_diffrn_reflns_limit_l_max 52
_diffrn_reflns_limit_l_min -52
_diffrn_reflns_number 141222
_diffrn_reflns_theta_full 27.53
_diffrn_reflns_theta_max 27.53
_diffrn_reflns_theta_min 1.73
_exptl_absorpt_coefficient_mu 0.886
_exptl_absorpt_correction_T_max 0.7456
_exptl_absorpt_correction_T_min 0.6873
_exptl_absorpt_correction_type multi-scan
_exptl_absorpt_process_details '(SADABS; Sheldrick, 2007)'
_exptl_crystal_density_diffrn 1.389
_exptl_crystal_density_method 'not measured'
_exptl_crystal_description plate
_exptl_crystal_F_000 5240
_exptl_crystal_size_max 0.24
_exptl_crystal_size_mid 0.16
_exptl_crystal_size_min 0.04
_refine_diff_density_max 1.423
_refine_diff_density_min -1.407
_refine_diff_density_rms 0.088
_refine_ls_extinction_method none
_refine_ls_goodness_of_fit_ref 1.166
_refine_ls_hydrogen_treatment constr
_refine_ls_matrix_type full
_refine_ls_number_parameters 797
_refine_ls_number_reflns 14121
_refine_ls_number_restraints 180
_refine_ls_restrained_S_all 1.163
_refine_ls_R_factor_all 0.0535
_refine_ls_R_factor_gt 0.0499
_refine_ls_shift/su_max 0.084
_refine_ls_shift/su_mean 0.001
_refine_ls_structure_factor_coef Fsqd
_refine_ls_weighting_details 'calc w=1/[\s^2^(Fo^2^)+(0.0360P)^2^+70.1126P] where P=(Fo^2^+2Fc^2^)/3'
_refine_ls_weighting_scheme calc
_refine_ls_wR_factor_gt 0.1189
_refine_ls_wR_factor_ref 0.1204
_reflns_number_gt 12987
_reflns_number_total 14121
_reflns_threshold_expression >2sigma(I)
_cod_data_source_file c6cc03719d2.cif
_cod_data_source_block UP4507
_cod_original_sg_symbol_H-M 'C 2/c      '
_cod_database_code 7124683

loop_
_symmetry_equiv_pos_as_xyz
'x, y, z'
'-x, y, -z+1/2'
'x+1/2, y+1/2, z'
'-x+1/2, y+1/2, -z+1/2'
'-x, -y, -z'
'x, -y, z-1/2'
'-x+1/2, -y+1/2, -z'
'x+1/2, -y+1/2, z-1/2'

loop_
_atom_site_label
_atom_site_type_symbol
_atom_site_fract_x
_atom_site_fract_y
_atom_site_fract_z
_atom_site_U_iso_or_equiv
_atom_site_adp_type
_atom_site_occupancy
_atom_site_symmetry_multiplicity
_atom_site_calc_flag
_atom_site_refinement_flags
_atom_site_disorder_assembly
_atom_site_disorder_group
Ce1 Ce 0.374949(8) 0.679018(15) 0.125345(4) 0.02648(6) Uani 1 1 d . . .
Si1 Si 0.36681(7) 0.47397(13) 0.01017(4) 0.0641(4) Uani 1 1 d . A .
F1 F 0.41951(12) 0.3422(2) 0.15131(6) 0.0589(7) Uani 1 1 d . . .
F2 F 0.52017(14) 0.2449(3) 0.15791(7) 0.0697(8) Uani 1 1 d . . .
F3 F 0.59722(14) 0.2886(3) 0.11639(9) 0.0792(10) Uani 1 1 d . . .
F4 F 0.57169(15) 0.4346(4) 0.06861(10) 0.1104(16) Uani 1 1 d . . .
F5 F 0.47286(13) 0.5396(3) 0.06350(9) 0.0840(11) Uani 1 1 d . . .
F6 F 0.38009(10) 0.9350(2) 0.19730(6) 0.0494(6) Uani 1 1 d . . .
F7 F 0.37124(13) 1.1451(2) 0.19590(8) 0.0652(8) Uani 1 1 d . . .
F8 F 0.29676(13) 1.2407(2) 0.14904(8) 0.0639(8) Uani 1 1 d . . .
F9 F 0.23047(12) 1.1223(2) 0.10383(7) 0.0590(7) Uani 1 1 d . . .
F10 F 0.23730(11) 0.9126(2) 0.10599(6) 0.0502(6) Uani 1 1 d . . .
F11 F 0.51244(16) 0.7549(3) 0.05013(8) 0.0850(11) Uani 1 1 d . . .
F12 F 0.49981(17) 0.8512(4) -0.00833(8) 0.1015(14) Uani 1 1 d . . .
F13 F 0.41264(17) 0.9869(4) -0.02453(9) 0.1025(14) Uani 1 1 d . . .
F14 F 0.33896(19) 1.0244(4) 0.01933(11) 0.1189(17) Uani 1 1 d . . .
F15 F 0.35306(14) 0.9300(4) 0.07868(9) 0.1073(16) Uani 1 1 d . . .
N1 N 0.39041(14) 0.4981(3) 0.10495(9) 0.0407(7) Uani 1 1 d . . .
N2 N 0.32289(14) 0.5962(3) 0.07654(8) 0.0413(8) Uani 1 1 d . . .
N3 N 0.35279(18) 0.4403(3) 0.04997(10) 0.0584(11) Uani 1 1 d D . .
N4 N 0.31515(13) 0.8069(2) 0.15119(8) 0.0336(6) Uani 1 1 d . . .
N5 N 0.33163(13) 0.6547(2) 0.17767(7) 0.0297(6) Uani 1 1 d . . .
N6 N 0.27075(13) 0.7802(3) 0.20013(8) 0.0348(7) Uani 1 1 d . . .
N7 N 0.43769(14) 0.7925(3) 0.09786(8) 0.0447(8) Uani 1 1 d . . .
N8 N 0.47915(13) 0.7012(3) 0.14110(8) 0.0386(7) Uani 1 1 d . . .
N9 N 0.53472(14) 0.8351(3) 0.11878(9) 0.0487(9) Uani 1 1 d D . .
C1 C 0.35490(17) 0.5114(3) 0.07625(10) 0.0416(9) Uani 1 1 d . A .
C2 C 0.44143(18) 0.4421(3) 0.10611(11) 0.0443(10) Uani 1 1 d . . .
C3 C 0.45614(19) 0.3671(3) 0.13032(10) 0.0449(9) Uani 1 1 d . . .
C4 C 0.5081(2) 0.3161(4) 0.13425(12) 0.0529(11) Uani 1 1 d . . .
C5 C 0.5464(2) 0.3382(4) 0.11281(14) 0.0597(13) Uani 1 1 d . . .
C6 C 0.5336(2) 0.4106(5) 0.08871(15) 0.0729(17) Uani 1 1 d . . .
C7 C 0.4824(2) 0.4632(4) 0.08622(14) 0.0609(14) Uani 1 1 d . . .
C8 C 0.2696(2) 0.6136(5) 0.05495(12) 0.0682(16) Uani 1 1 d . . .
H8 H 0.2689 0.5710 0.0349 0.091 Uiso 1 1 calc R . .
C9 C 0.2650(3) 0.7277(7) 0.04563(18) 0.118(3) Uani 1 1 d . . .
H9a H 0.2609 0.7688 0.0649 0.177 Uiso 1 1 calc R . .
H9b H 0.2325 0.7381 0.0293 0.177 Uiso 1 1 calc R . .
H9c H 0.2986 0.7491 0.0367 0.177 Uiso 1 1 calc R . .
C10 C 0.2220(3) 0.5812(11) 0.0734(2) 0.164(6) Uani 1 1 d . . .
H10a H 0.2271 0.6123 0.0950 0.246 Uiso 1 1 calc R . .
H10b H 0.2217 0.5063 0.0754 0.246 Uiso 1 1 calc R . .
H10c H 0.1866 0.6043 0.0615 0.246 Uiso 1 1 calc R . .
C11 C 0.3827(3) 0.6147(4) 0.00778(13) 0.0654(14) Uani 1 1 d . . .
H11a H 0.3507 0.6503 -0.0041 0.098 Uiso 1 1 calc R A .
H11b H 0.4151 0.6243 -0.0036 0.098 Uiso 1 1 calc R . .
H11c H 0.3905 0.6430 0.0297 0.098 Uiso 1 1 calc R . .
C12 C 0.3067(4) 0.4442(9) -0.02166(17) 0.147(5) Uani 1 1 d . . .
H12a H 0.3024 0.3697 -0.0238 0.220 Uiso 1 1 calc R A .
H12b H 0.3137 0.4736 -0.0425 0.220 Uiso 1 1 calc R . .
H12c H 0.2727 0.4740 -0.0153 0.220 Uiso 1 1 calc R . .
C13 C 0.4285(4) 0.3979(7) -0.00054(18) 0.120(3) Uani 1 1 d . . .
H13a H 0.4565 0.3922 0.0186 0.181 Uiso 1 1 calc R A .
H13b H 0.4446 0.4330 -0.0179 0.181 Uiso 1 1 calc R . .
H13c H 0.4162 0.3291 -0.0079 0.181 Uiso 1 1 calc R . .
C14 C 0.3224(4) 0.3402(6) 0.0482(2) 0.051(3) Uani 0.50 1 d PD A 1
H14 H 0.3169 0.3150 0.0252 0.068 Uiso 0.50 1 calc PR A 1
C15 C 0.2653(5) 0.3428(10) 0.0618(4) 0.087(4) Uani 0.50 1 d PD A 1
H15a H 0.2702 0.3750 0.0833 0.130 Uiso 0.50 1 calc PR A 1
H15b H 0.2516 0.2725 0.0636 0.130 Uiso 0.50 1 calc PR A 1
H15c H 0.2385 0.3823 0.0471 0.130 Uiso 0.50 1 calc PR A 1
C16 C 0.3611(6) 0.2650(11) 0.0697(4) 0.092(4) Uani 0.50 1 d PD A 1
H16a H 0.3981 0.2656 0.0628 0.138 Uiso 0.50 1 calc PR A 1
H16b H 0.3457 0.1954 0.0675 0.138 Uiso 0.50 1 calc PR A 1
H16c H 0.3638 0.2866 0.0925 0.138 Uiso 0.50 1 calc PR A 1
C14' C 0.3499(4) 0.3290(6) 0.0627(3) 0.054(3) Uani 0.50 1 d PD A 2
H14' H 0.3522 0.3348 0.0868 0.071 Uiso 0.50 1 calc PR A 2
C15' C 0.2919(5) 0.2821(11) 0.0509(3) 0.079(4) Uani 0.50 1 d PD A 2
H15a' H 0.2631 0.3240 0.0589 0.118 Uiso 0.50 1 calc PR A 2
H15b' H 0.2902 0.2120 0.0593 0.118 Uiso 0.50 1 calc PR A 2
H15c' H 0.2859 0.2808 0.0272 0.118 Uiso 0.50 1 calc PR A 2
C16' C 0.3962(5) 0.2479(7) 0.0562(3) 0.062(3) Uani 0.50 1 d PD A 2
H16a' H 0.3886 0.2225 0.0339 0.093 Uiso 0.50 1 calc PR A 2
H16b' H 0.3959 0.1903 0.0713 0.093 Uiso 0.50 1 calc PR A 2
H16c' H 0.4328 0.2810 0.0594 0.093 Uiso 0.50 1 calc PR A 2
C17 C 0.30654(14) 0.7466(3) 0.17743(8) 0.0290(7) Uani 1 1 d . . .
C18 C 0.30842(15) 0.9156(3) 0.15223(9) 0.0322(7) Uani 1 1 d . . .
C19 C 0.34149(16) 0.9796(3) 0.17423(10) 0.0404(9) Uani 1 1 d . . .
C20 C 0.33789(18) 1.0879(3) 0.17381(12) 0.0453(9) Uani 1 1 d . . .
C21 C 0.30050(19) 1.1360(3) 0.14992(12) 0.0452(10) Uani 1 1 d . . .
C22 C 0.26723(17) 1.0757(3) 0.12743(11) 0.0421(9) Uani 1 1 d . . .
C23 C 0.27101(16) 0.9679(3) 0.12846(9) 0.0365(8) Uani 1 1 d . . .
C24 C 0.31294(18) 0.5630(3) 0.19492(9) 0.0383(9) Uani 1 1 d . . .
H24 H 0.2905 0.5857 0.2122 0.051 Uiso 1 1 calc R . .
C25 C 0.3633(2) 0.5012(4) 0.21032(13) 0.0586(13) Uani 1 1 d . . .
H25a H 0.3861 0.4820 0.1935 0.088 Uiso 1 1 calc R . .
H25b H 0.3506 0.4391 0.2204 0.088 Uiso 1 1 calc R . .
H25c H 0.3853 0.5431 0.2269 0.088 Uiso 1 1 calc R . .
C26 C 0.2764(3) 0.4952(4) 0.16951(12) 0.0631(15) Uani 1 1 d . . .
H26a H 0.2451 0.5358 0.1590 0.095 Uiso 1 1 calc R . .
H26b H 0.2623 0.4360 0.1805 0.095 Uiso 1 1 calc R . .
H26c H 0.2988 0.4712 0.1531 0.095 Uiso 1 1 calc R . .
Si2 Si 0.29244(5) 0.79924(9) 0.24194(3) 0.0423(3) Uani 1 1 d D . .
C27 C 0.3647(2) 0.7471(4) 0.25275(12) 0.0613(13) Uani 1 1 d D . .
H27a H 0.3630 0.6722 0.2548 0.092 Uiso 1 1 calc R . .
H27b H 0.3814 0.7767 0.2734 0.092 Uiso 1 1 calc R . .
H27c H 0.3872 0.7651 0.2357 0.092 Uiso 1 1 calc R . .
C28 C 0.2445(2) 0.7328(4) 0.26816(12) 0.0636(14) Uani 1 1 d D . .
H28a H 0.2071 0.7619 0.2635 0.095 Uiso 1 1 calc R . .
H28b H 0.2586 0.7433 0.2911 0.095 Uiso 1 1 calc R . .
H28c H 0.2432 0.6592 0.2633 0.095 Uiso 1 1 calc R . .
C29 C 0.2958(2) 0.9396(3) 0.25369(12) 0.0558(12) Uani 1 1 d D . .
H29a H 0.3188 0.9767 0.2399 0.084 Uiso 1 1 calc R . .
H29b H 0.3121 0.9463 0.2764 0.084 Uiso 1 1 calc R . .
H29c H 0.2583 0.9686 0.2509 0.084 Uiso 1 1 calc R . .
C30 C 0.20989(16) 0.8020(3) 0.18674(14) 0.0504(11) Uani 1 1 d . . .
H30 H 0.2110 0.8043 0.1628 0.067 Uiso 1 1 calc R . .
C31 C 0.1886(2) 0.9131(5) 0.19398(14) 0.0666(15) Uani 1 1 d . . .
H31a H 0.1542 0.9276 0.1795 0.100 Uiso 1 1 calc R . .
H31b H 0.2169 0.9638 0.1903 0.100 Uiso 1 1 calc R . .
H31c H 0.1814 0.9169 0.2166 0.100 Uiso 1 1 calc R . .
C32 C 0.1706(2) 0.7163(6) 0.19002(17) 0.085(2) Uani 1 1 d . . .
H32a H 0.1872 0.6516 0.1841 0.128 Uiso 1 1 calc R . .
H32b H 0.1359 0.7284 0.1756 0.128 Uiso 1 1 calc R . .
H32c H 0.1629 0.7124 0.2125 0.128 Uiso 1 1 calc R . .
C33 C 0.48563(16) 0.7746(4) 0.11947(10) 0.0419(9) Uani 1 1 d . B .
C34 C 0.43552(17) 0.8434(3) 0.06754(10) 0.0418(9) Uani 1 1 d . . .
C35 C 0.4712(2) 0.8255(4) 0.04415(11) 0.0509(10) Uani 1 1 d . . .
C36 C 0.4635(2) 0.8732(5) 0.01350(12) 0.0612(13) Uani 1 1 d . . .
C37 C 0.4194(3) 0.9398(5) 0.00527(13) 0.0677(15) Uani 1 1 d . . .
C38 C 0.3824(2) 0.9588(5) 0.02716(14) 0.0699(15) Uani 1 1 d . . .
C39 C 0.3914(2) 0.9114(5) 0.05798(13) 0.0616(13) Uani 1 1 d . . .
C40 C 0.51640(17) 0.6898(4) 0.17242(10) 0.0466(10) Uani 1 1 d . . .
H40 H 0.5527 0.7250 0.1712 0.062 Uiso 1 1 calc R . .
C41 C 0.4875(2) 0.7365(6) 0.19983(12) 0.0724(17) Uani 1 1 d . . .
H41a H 0.4872 0.8114 0.1979 0.109 Uiso 1 1 calc R . .
H41b H 0.5078 0.7166 0.2209 0.109 Uiso 1 1 calc R . .
H41c H 0.4493 0.7110 0.1981 0.109 Uiso 1 1 calc R . .
C42 C 0.5261(3) 0.5725(5) 0.18041(15) 0.0792(18) Uani 1 1 d . . .
H42a H 0.4902 0.5376 0.1793 0.119 Uiso 1 1 calc R . .
H42b H 0.5464 0.5652 0.2023 0.119 Uiso 1 1 calc R . .
H42c H 0.5478 0.5418 0.1646 0.119 Uiso 1 1 calc R . .
Si3 Si 0.52991(11) 0.96477(19) 0.12788(6) 0.0440(5) Uani 0.55 1 d PDU B 1
C43 C 0.4601(3) 0.9924(7) 0.14040(18) 0.0449(17) Uani 0.55 1 d PDU B 1
H43a H 0.4318 0.9901 0.1213 0.067 Uiso 0.55 1 calc PR B 1
H43b H 0.4604 1.0607 0.1503 0.067 Uiso 0.55 1 calc PR B 1
H43c H 0.4516 0.9408 0.1562 0.067 Uiso 0.55 1 calc PR B 1
C44 C 0.5414(4) 1.0530(7) 0.0935(2) 0.063(2) Uani 0.55 1 d PDU B 1
H44a H 0.5814 1.0612 0.0929 0.095 Uiso 0.55 1 calc PR B 1
H44b H 0.5248 1.1201 0.0968 0.095 Uiso 0.55 1 calc PR B 1
H44c H 0.5241 1.0235 0.0729 0.095 Uiso 0.55 1 calc PR B 1
C45 C 0.5831(3) 0.9915(8) 0.1644(2) 0.068(3) Uani 0.55 1 d PDU B 1
H45a H 0.5754 0.9482 0.1825 0.102 Uiso 0.55 1 calc PR B 1
H45b H 0.5811 1.0639 0.1704 0.102 Uiso 0.55 1 calc PR B 1
H45c H 0.6203 0.9761 0.1590 0.102 Uiso 0.55 1 calc PR B 1
C46 C 0.5922(5) 0.7877(10) 0.1216(4) 0.059(4) Uani 0.55 1 d PDU B 1
H46 H 0.6096 0.7933 0.1447 0.079 Uiso 0.55 1 calc PR B 1
C47 C 0.5934(8) 0.6714(11) 0.1112(5) 0.075(4) Uani 0.55 1 d PDU B 1
H47a H 0.5696 0.6313 0.1238 0.113 Uiso 0.55 1 calc PR B 1
H47b H 0.6316 0.6455 0.1154 0.113 Uiso 0.55 1 calc PR B 1
H47c H 0.5798 0.6650 0.0880 0.113 Uiso 0.55 1 calc PR B 1
C48 C 0.6305(4) 0.8445(10) 0.1000(4) 0.083(4) Uani 0.55 1 d PDU B 1
H48a H 0.6314 0.9179 0.1052 0.124 Uiso 0.55 1 calc PR B 1
H48b H 0.6159 0.8350 0.0770 0.124 Uiso 0.55 1 calc PR B 1
H48c H 0.6681 0.8163 0.1041 0.124 Uiso 0.55 1 calc PR B 1
Si3' Si 0.59967(18) 0.7776(4) 0.11319(12) 0.0524(11) Uani 0.45 1 d PDU B 2
C43' C 0.5892(10) 0.6369(8) 0.1058(4) 0.063(4) Uani 0.45 1 d PDU B 2
H43a' H 0.5750 0.6055 0.1245 0.094 Uiso 0.45 1 calc PR B 2
H43b' H 0.6247 0.6051 0.1028 0.094 Uiso 0.45 1 calc PR B 2
H43c' H 0.5624 0.6264 0.0863 0.094 Uiso 0.45 1 calc PR B 2
C44' C 0.6539(4) 0.7989(13) 0.1494(2) 0.107(6) Uani 0.45 1 d PDU B 2
H44a' H 0.6437 0.8588 0.1616 0.161 Uiso 0.45 1 calc PR B 2
H44b' H 0.6900 0.8109 0.1420 0.161 Uiso 0.45 1 calc PR B 2
H44c' H 0.6561 0.7382 0.1634 0.161 Uiso 0.45 1 calc PR B 2
C45' C 0.6249(6) 0.8330(13) 0.0757(3) 0.101(6) Uani 0.45 1 d PDU B 2
H45a' H 0.5985 0.8160 0.0565 0.151 Uiso 0.45 1 calc PR B 2
H45b' H 0.6614 0.8039 0.0732 0.151 Uiso 0.45 1 calc PR B 2
H45c' H 0.6281 0.9078 0.0778 0.151 Uiso 0.45 1 calc PR B 2
C46' C 0.5263(10) 0.9490(9) 0.1112(8) 0.099(9) Uiso 0.25 1 d PDU B 2
H46' H 0.5180 0.9588 0.0872 0.132 Uiso 0.25 1 calc PR B 2
C47' C 0.4800(11) 1.003(2) 0.1285(7) 0.080(7) Uiso 0.25 1 d PDU B 2
H47a' H 0.4443 0.9686 0.1222 0.120 Uiso 0.25 1 calc PR B 2
H47b' H 0.4769 1.0752 0.1219 0.120 Uiso 0.25 1 calc PR B 2
H47c' H 0.4900 0.9987 0.1521 0.120 Uiso 0.25 1 calc PR B 2
C48' C 0.5811(11) 1.009(2) 0.1245(8) 0.093(8) Uiso 0.25 1 d PDU B 2
H48a' H 0.6126 0.9789 0.1153 0.140 Uiso 0.25 1 calc PR B 2
H48b' H 0.5876 1.0033 0.1482 0.140 Uiso 0.25 1 calc PR B 2
H48c' H 0.5771 1.0812 0.1182 0.140 Uiso 0.25 1 calc PR B 2
C46" C 0.526(3) 0.9471(13) 0.1254(9) 0.134(16) Uiso 0.20 1 d PDU B 3
H46" H 0.5667 0.9638 0.1292 0.178 Uiso 0.20 1 calc PR B 3
C47" C 0.5123(17) 1.028(3) 0.0973(9) 0.094(10) Uiso 0.20 1 d PDU B 3
H47a" H 0.5378 1.0181 0.0811 0.141 Uiso 0.20 1 calc PR B 3
H47b" H 0.5165 1.0971 0.1063 0.141 Uiso 0.20 1 calc PR B 3
H47c" H 0.4740 1.0176 0.0871 0.141 Uiso 0.20 1 calc PR B 3
C48" C 0.5153(17) 0.977(3) 0.1606(8) 0.099(10) Uiso 0.20 1 d PDU B 3
H48a" H 0.5291 0.9219 0.1757 0.149 Uiso 0.20 1 calc PR B 3
H48b" H 0.4753 0.9856 0.1609 0.149 Uiso 0.20 1 calc PR B 3
H48c" H 0.5346 1.0410 0.1671 0.149 Uiso 0.20 1 calc PR B 3

loop_
_atom_site_aniso_label
_atom_site_aniso_U_11
_atom_site_aniso_U_22
_atom_site_aniso_U_33
_atom_site_aniso_U_23
_atom_site_aniso_U_13
_atom_site_aniso_U_12
Ce1 0.02478(10) 0.03292(10) 0.02304(9) -0.00489(7) 0.00792(6) -0.00443(7)
Si1 0.0791(10) 0.0648(9) 0.0541(8) -0.0215(7) 0.0305(7) -0.0161(8)
F1 0.0693(18) 0.0668(18) 0.0450(14) 0.0070(13) 0.0243(13) 0.0050(14)
F2 0.083(2) 0.069(2) 0.0587(18) 0.0184(15) 0.0129(15) 0.0218(16)
F3 0.068(2) 0.087(2) 0.086(2) 0.0167(19) 0.0249(17) 0.0384(18)
F4 0.075(2) 0.155(4) 0.114(3) 0.072(3) 0.062(2) 0.051(2)
F5 0.0620(18) 0.092(2) 0.106(3) 0.061(2) 0.0399(18) 0.0192(17)
F6 0.0427(13) 0.0528(15) 0.0497(14) 0.0064(11) -0.0048(11) 0.0012(11)
F7 0.0664(18) 0.0506(16) 0.076(2) -0.0095(14) 0.0009(15) -0.0151(14)
F8 0.080(2) 0.0288(12) 0.086(2) 0.0054(13) 0.0240(16) 0.0051(13)
F9 0.0574(16) 0.0503(15) 0.0682(18) 0.0201(13) 0.0045(13) 0.0204(13)
F10 0.0563(15) 0.0495(14) 0.0418(13) 0.0009(11) -0.0042(11) 0.0025(12)
F11 0.107(3) 0.098(3) 0.0528(18) -0.0033(17) 0.0202(17) 0.046(2)
F12 0.092(3) 0.171(4) 0.0474(18) 0.007(2) 0.0341(18) 0.003(3)
F13 0.106(3) 0.137(4) 0.061(2) 0.050(2) -0.0042(19) -0.028(3)
F14 0.104(3) 0.153(4) 0.093(3) 0.021(3) -0.014(2) 0.060(3)
F15 0.0564(19) 0.206(5) 0.062(2) 0.005(3) 0.0176(16) 0.037(3)
N1 0.0424(18) 0.0340(17) 0.0482(19) -0.0051(14) 0.0147(15) -0.0003(14)
N2 0.0350(16) 0.054(2) 0.0345(16) -0.0154(15) 0.0022(13) -0.0040(15)
N3 0.073(3) 0.050(2) 0.059(2) -0.0299(19) 0.034(2) -0.026(2)
N4 0.0389(16) 0.0305(15) 0.0341(15) 0.0023(12) 0.0144(13) 0.0058(13)
N5 0.0351(15) 0.0289(15) 0.0281(14) 0.0017(11) 0.0150(12) 0.0020(12)
N6 0.0373(16) 0.0360(16) 0.0346(16) 0.0003(13) 0.0178(13) 0.0077(13)
N7 0.0388(18) 0.058(2) 0.0380(17) 0.0072(16) 0.0076(14) -0.0173(16)
N8 0.0254(14) 0.056(2) 0.0348(16) -0.0039(15) 0.0067(12) -0.0077(14)
N9 0.0372(18) 0.059(2) 0.052(2) -0.0097(17) 0.0169(15) -0.0205(17)
C1 0.042(2) 0.041(2) 0.045(2) -0.0178(17) 0.0190(17) -0.0163(17)
C2 0.049(2) 0.0294(19) 0.059(3) -0.0036(17) 0.023(2) 0.0006(17)
C3 0.055(2) 0.041(2) 0.041(2) -0.0049(17) 0.0165(19) 0.0002(19)
C4 0.067(3) 0.043(2) 0.051(3) 0.001(2) 0.017(2) 0.010(2)
C5 0.063(3) 0.051(3) 0.069(3) 0.006(2) 0.024(3) 0.020(2)
C6 0.060(3) 0.087(4) 0.079(4) 0.032(3) 0.038(3) 0.022(3)
C7 0.061(3) 0.056(3) 0.071(3) 0.030(3) 0.030(3) 0.015(2)
C8 0.044(2) 0.117(5) 0.040(2) -0.031(3) -0.0092(19) 0.002(3)
C9 0.123(6) 0.136(7) 0.077(5) -0.034(5) -0.050(4) 0.076(6)
C10 0.033(3) 0.366(18) 0.092(5) -0.035(8) 0.005(3) -0.027(6)
C11 0.080(4) 0.060(3) 0.055(3) 0.009(2) 0.002(3) -0.002(3)
C12 0.162(8) 0.220(11) 0.057(4) -0.065(6) 0.014(5) -0.103(8)
C13 0.190(9) 0.109(6) 0.081(5) 0.026(4) 0.088(6) 0.067(6)
C14 0.069(7) 0.037(5) 0.043(5) -0.012(4) -0.013(5) -0.027(5)
C15 0.090(9) 0.054(7) 0.123(12) -0.007(7) 0.039(9) -0.030(7)
C16 0.097(11) 0.067(9) 0.110(12) -0.021(9) 0.008(9) -0.029(9)
C14' 0.074(8) 0.029(5) 0.063(7) -0.022(5) 0.030(6) -0.027(5)
C15' 0.077(8) 0.083(9) 0.078(8) -0.022(7) 0.017(6) -0.047(8)
C16' 0.094(8) 0.041(5) 0.056(6) -0.008(4) 0.030(6) -0.012(5)
C17 0.0290(17) 0.0340(18) 0.0260(16) -0.0020(13) 0.0108(13) -0.0009(13)
C18 0.0310(17) 0.0331(18) 0.0349(18) 0.0032(14) 0.0136(14) 0.0035(14)
C19 0.0339(19) 0.044(2) 0.044(2) 0.0057(17) 0.0087(16) 0.0063(16)
C20 0.044(2) 0.035(2) 0.058(3) -0.0048(18) 0.0095(19) -0.0055(17)
C21 0.048(2) 0.0306(19) 0.061(3) 0.0036(18) 0.021(2) 0.0066(17)
C22 0.040(2) 0.041(2) 0.048(2) 0.0104(18) 0.0133(17) 0.0147(17)
C23 0.0344(18) 0.039(2) 0.0364(19) -0.0001(16) 0.0081(15) 0.0029(16)
C24 0.053(2) 0.0302(18) 0.0370(19) 0.0002(15) 0.0261(17) -0.0019(16)
C25 0.076(3) 0.043(2) 0.064(3) 0.023(2) 0.037(3) 0.018(2)
C26 0.101(4) 0.042(2) 0.053(3) -0.013(2) 0.034(3) -0.032(3)
Si2 0.0554(7) 0.0375(6) 0.0356(5) -0.0019(4) 0.0121(5) 0.0063(5)
C27 0.065(3) 0.073(3) 0.044(3) -0.006(2) -0.003(2) 0.018(3)
C28 0.100(4) 0.050(3) 0.045(3) 0.003(2) 0.030(3) -0.001(3)
C29 0.075(3) 0.051(3) 0.044(2) -0.004(2) 0.018(2) -0.003(2)
C30 0.0212(17) 0.043(2) 0.087(3) -0.007(2) 0.0052(19) 0.0097(16)
C31 0.050(3) 0.090(4) 0.064(3) 0.012(3) 0.019(2) 0.031(3)
C32 0.043(3) 0.120(6) 0.091(4) 0.026(4) 0.004(3) -0.008(3)
C33 0.0345(19) 0.058(2) 0.036(2) -0.0092(18) 0.0134(16) -0.0150(18)
C34 0.041(2) 0.046(2) 0.039(2) 0.0016(17) 0.0102(16) -0.0166(17)
C35 0.056(3) 0.055(3) 0.043(2) 0.000(2) 0.011(2) -0.002(2)
C36 0.060(3) 0.086(4) 0.040(2) 0.005(2) 0.018(2) -0.016(3)
C37 0.074(4) 0.081(4) 0.046(3) 0.022(3) 0.000(2) -0.017(3)
C38 0.061(3) 0.086(4) 0.061(3) 0.013(3) -0.001(3) 0.005(3)
C39 0.051(3) 0.086(4) 0.049(3) 0.002(3) 0.012(2) 0.001(3)
C40 0.0306(19) 0.069(3) 0.039(2) -0.007(2) 0.0018(16) -0.0035(19)
C41 0.053(3) 0.121(5) 0.043(3) -0.011(3) 0.006(2) 0.005(3)
C42 0.076(4) 0.089(4) 0.065(4) 0.003(3) -0.018(3) 0.007(3)
Si3 0.0381(11) 0.0470(12) 0.0494(13) -0.0053(10) 0.0155(9) -0.0133(10)
C43 0.050(4) 0.051(4) 0.036(4) -0.002(3) 0.015(3) -0.009(4)
C44 0.070(6) 0.051(5) 0.076(6) -0.004(4) 0.037(5) -0.014(5)
C45 0.057(5) 0.062(6) 0.083(6) -0.004(5) -0.001(4) -0.012(5)
C46 0.026(5) 0.092(7) 0.066(10) -0.011(7) 0.027(5) -0.004(5)
C47 0.042(6) 0.077(7) 0.113(12) 0.002(7) 0.032(8) 0.007(6)
C48 0.046(5) 0.078(7) 0.132(11) 0.008(7) 0.041(7) 0.002(5)
Si3' 0.0272(17) 0.090(3) 0.044(2) -0.0162(18) 0.0187(15) -0.0168(17)
C43' 0.052(8) 0.083(8) 0.050(7) -0.004(7) -0.006(6) 0.005(8)
C44' 0.033(5) 0.206(19) 0.081(8) -0.058(10) 0.001(5) -0.027(9)
C45' 0.083(10) 0.138(14) 0.094(9) 0.017(10) 0.060(9) -0.022(10)

loop_
_atom_type_symbol
_atom_type_description
_atom_type_scat_dispersion_real
_atom_type_scat_dispersion_imag
_atom_type_scat_source
C C 0.0033 0.0016 'International Tables Vol C Tables 4.2.6.8 and 6.1.1.4'
H H 0.0000 0.0000 'International Tables Vol C Tables 4.2.6.8 and 6.1.1.4'
N N 0.0061 0.0033 'International Tables Vol C Tables 4.2.6.8 and 6.1.1.4'
F F 0.0171 0.0103 'International Tables Vol C Tables 4.2.6.8 and 6.1.1.4'
Si Si 0.0817 0.0704 'International Tables Vol C Tables 4.2.6.8 and 6.1.1.4'
Ce Ce -0.2486 2.6331 'International Tables Vol C Tables 4.2.6.8 and 6.1.1.4'

loop_
_geom_angle_atom_site_label_1
_geom_angle_atom_site_label_2
_geom_angle_atom_site_label_3
_geom_angle
N2 Ce1 N7 99.10(12)
N2 Ce1 N4 111.81(11)
N7 Ce1 N4 102.86(12)
N2 Ce1 N8 129.74(11)
N7 Ce1 N8 53.57(11)
N4 Ce1 N8 114.93(11)
N2 Ce1 N1 53.83(12)
N7 Ce1 N1 105.58(12)
N4 Ce1 N1 149.84(11)
N8 Ce1 N1 90.30(11)
N2 Ce1 N5 114.67(11)
N7 Ce1 N5 143.56(11)
N4 Ce1 N5 53.05(9)
N8 Ce1 N5 107.58(10)
N1 Ce1 N5 105.28(10)
N2 Ce1 C1 26.68(12)
N7 Ce1 C1 100.01(12)
N4 Ce1 C1 135.91(11)
N8 Ce1 C1 109.01(11)
N1 Ce1 C1 27.64(12)
N5 Ce1 C1 116.27(10)
N2 Ce1 C33 118.50(11)
N7 Ce1 C33 27.46(12)
N4 Ce1 C33 109.33(11)
N8 Ce1 C33 26.25(12)
N1 Ce1 C33 100.56(12)
N5 Ce1 C33 126.44(10)
C1 Ce1 C33 108.34(11)
N2 Ce1 C17 116.15(10)
N7 Ce1 C17 125.39(11)
N4 Ce1 C17 26.96(10)
N8 Ce1 C17 113.82(10)
N1 Ce1 C17 128.69(10)
N5 Ce1 C17 26.09(9)
C1 Ce1 C17 130.24(10)
C33 Ce1 C17 121.31(10)
N3 Si1 C12 112.1(3)
N3 Si1 C11 110.7(2)
C12 Si1 C11 108.1(4)
N3 Si1 C13 110.0(3)
C12 Si1 C13 106.9(5)
C11 Si1 C13 108.9(4)
C1 N1 C2 121.9(3)
C1 N1 Ce1 93.9(2)
C2 N1 Ce1 128.6(3)
C1 N2 C8 125.0(4)
C1 N2 Ce1 97.5(2)
C8 N2 Ce1 137.0(3)
C1 N3 C14 124.8(5)
C1 N3 C14' 110.2(5)
C14 N3 C14' 32.4(5)
C1 N3 Si1 123.8(3)
C14 N3 Si1 108.7(4)
C14' N3 Si1 124.7(4)
C17 N4 C18 120.7(3)
C17 N4 Ce1 96.6(2)
C18 N4 Ce1 137.5(2)
C17 N5 C24 123.3(3)
C17 N5 Ce1 96.9(2)
C24 N5 Ce1 133.8(2)
C17 N6 C30 117.2(3)
C17 N6 Si2 124.2(3)
C30 N6 Si2 118.6(3)
C33 N7 C34 125.5(3)
C33 N7 Ce1 96.6(2)
C34 N7 Ce1 136.7(3)
C33 N8 C40 123.1(3)
C33 N8 Ce1 96.3(2)
C40 N8 Ce1 132.9(2)
C33 N9 C46" 113(3)
C33 N9 C46 122.4(6)
C46" N9 C46 122(3)
C33 N9 C46' 116.7(10)
C46" N9 C46' 22.5(18)
C46 N9 C46' 120.6(11)
C33 N9 Si3 116.7(3)
C46" N9 Si3 4(3)
C46 N9 Si3 117.8(6)
C46' N9 Si3 24.3(12)
C33 N9 Si3' 121.6(3)
C46" N9 Si3' 125(3)
C46 N9 Si3' 11.8(7)
C46' N9 Si3' 118.5(10)
Si3 N9 Si3' 121.4(3)
N2 C1 N1 112.8(3)
N2 C1 N3 125.0(4)
N1 C1 N3 122.1(4)
N2 C1 Ce1 55.83(19)
N1 C1 Ce1 58.45(19)
N3 C1 Ce1 169.7(3)
C7 C2 C3 115.0(4)
C7 C2 N1 124.0(4)
C3 C2 N1 120.7(4)
F1 C3 C2 119.6(4)
F1 C3 C4 117.4(4)
C2 C3 C4 122.9(4)
F2 C4 C5 120.4(4)
F2 C4 C3 120.5(4)
C5 C4 C3 119.1(4)
C6 C5 F3 120.6(5)
C6 C5 C4 119.9(5)
F3 C5 C4 119.6(5)
F4 C6 C5 119.7(5)
F4 C6 C7 120.5(5)
C5 C6 C7 119.8(5)
F5 C7 C2 118.7(4)
F5 C7 C6 118.0(4)
C2 C7 C6 123.3(4)
N2 C8 C10 108.1(5)
N2 C8 C9 109.1(5)
C10 C8 C9 111.0(7)
N3 C14 C16 105.3(8)
N3 C14 C15 114.7(7)
C16 C14 C15 107.5(11)
N3 C14' C15' 109.9(9)
N3 C14' C16' 119.9(7)
C15' C14' C16' 108.6(9)
N5 C17 N4 113.4(3)
N5 C17 N6 125.6(3)
N4 C17 N6 120.9(3)
N5 C17 Ce1 56.96(17)
N4 C17 Ce1 56.39(17)
N6 C17 Ce1 175.6(3)
C19 C18 C23 115.2(3)
C19 C18 N4 123.3(3)
C23 C18 N4 121.2(4)
F6 C19 C18 118.6(4)
F6 C19 C20 117.7(4)
C18 C19 C20 123.6(4)
F7 C20 C21 120.2(4)
F7 C20 C19 120.5(4)
C21 C20 C19 119.2(4)
F8 C21 C22 120.9(4)
F8 C21 C20 120.0(4)
C22 C21 C20 119.1(4)
F9 C22 C21 119.5(4)
F9 C22 C23 119.7(4)
C21 C22 C23 120.8(4)
F10 C23 C22 118.3(4)
F10 C23 C18 119.6(3)
C22 C23 C18 122.1(4)
N5 C24 C25 110.1(3)
N5 C24 C26 108.0(3)
C25 C24 C26 109.7(4)
N6 Si2 C27 109.41(19)
N6 Si2 C29 112.75(19)
C27 Si2 C29 106.3(2)
N6 Si2 C28 112.0(2)
C27 Si2 C28 108.7(2)
C29 Si2 C28 107.5(2)
C32 C30 N6 115.3(4)
C32 C30 C31 116.1(4)
N6 C30 C31 115.1(4)
N8 C33 N7 113.0(3)
N8 C33 N9 125.4(4)
N7 C33 N9 121.5(4)
N8 C33 Ce1 57.45(19)
N7 C33 Ce1 55.98(19)
N9 C33 Ce1 170.6(3)
C35 C34 C39 115.2(4)
C35 C34 N7 125.7(4)
C39 C34 N7 118.8(4)
F11 C35 C34 119.6(4)
F11 C35 C36 118.1(4)
C34 C35 C36 122.2(5)
F12 C36 C37 120.6(5)
F12 C36 C35 119.0(5)
C37 C36 C35 120.3(5)
F13 C37 C38 120.2(6)
F13 C37 C36 119.9(5)
C38 C37 C36 119.9(5)
F14 C38 C37 120.3(5)
F14 C38 C39 120.9(5)
C37 C38 C39 118.8(5)
F15 C39 C34 119.3(5)
F15 C39 C38 117.1(5)
C34 C39 C38 123.5(5)
N8 C40 C41 108.9(4)
N8 C40 C42 109.7(4)
C41 C40 C42 107.3(5)
N9 Si3 C43 109.6(3)
N9 Si3 C44 114.0(3)
C43 Si3 C44 108.9(4)
N9 Si3 C45 107.2(4)
C43 Si3 C45 106.8(4)
C44 Si3 C45 110.0(4)
N9 C46 C48 112.1(9)
N9 C46 C47 114.8(12)
C48 C46 C47 105.3(10)
N9 Si3' C43' 109.1(8)
N9 Si3' C44' 111.7(5)
C43' Si3' C44' 109.9(6)
N9 Si3' C45' 109.6(6)
C43' Si3' C45' 106.9(6)
C44' Si3' C45' 109.5(5)
N9 C46' C47' 115.1(19)
N9 C46' C48' 108.9(18)
C47' C46' C48' 104(2)
N9 C46" C47" 122(3)
N9 C46" C48" 117(3)
C47" C46" C48" 119(3)

loop_
_geom_bond_atom_site_label_1
_geom_bond_atom_site_label_2
_geom_bond_distance
Ce1 N2 2.440(3)
Ce1 N7 2.454(3)
Ce1 N4 2.488(3)
Ce1 N8 2.494(3)
Ce1 N1 2.497(3)
Ce1 N5 2.506(3)
Ce1 C1 2.924(4)
Ce1 C33 2.941(4)
Ce1 C17 2.968(3)
Si1 N3 1.751(4)
Si1 C12 1.838(7)
Si1 C11 1.841(6)
Si1 C13 1.860(7)
F1 C3 1.338(5)
F2 C4 1.327(5)
F3 C5 1.356(6)
F4 C6 1.336(6)
F5 C7 1.342(5)
F6 C19 1.350(5)
F7 C20 1.336(5)
F8 C21 1.339(5)
F9 C22 1.350(5)
F10 C23 1.336(5)
F11 C35 1.330(6)
F12 C36 1.348(6)
F13 C37 1.344(6)
F14 C38 1.336(7)
F15 C39 1.343(6)
N1 C1 1.360(6)
N1 C2 1.404(5)
N2 C1 1.324(5)
N2 C8 1.461(6)
N3 C1 1.399(5)
N3 C14 1.464(7)
N3 C14' 1.516(8)
N4 C17 1.355(4)
N4 C18 1.398(5)
N5 C17 1.315(4)
N5 C24 1.464(4)
N6 C17 1.405(4)
N6 C30 1.505(5)
N6 Si2 1.730(3)
N7 C33 1.365(5)
N7 C34 1.390(5)
N8 C33 1.309(5)
N8 C40 1.461(5)
N9 C33 1.403(5)
N9 C46" 1.474(10)
N9 C46 1.486(9)
N9 C46' 1.494(10)
N9 Si3 1.703(4)
N9 Si3' 1.753(5)
C2 C7 1.374(6)
C2 C3 1.386(6)
C3 C4 1.388(6)
C4 C5 1.371(7)
C5 C6 1.353(7)
C6 C7 1.382(7)
C8 C10 1.497(9)
C8 C9 1.505(11)
C14 C16 1.526(9)
C14 C15 1.535(9)
C14' C15' 1.521(8)
C14' C16' 1.560(8)
C18 C19 1.379(6)
C18 C23 1.395(5)
C19 C20 1.383(6)
C20 C21 1.374(6)
C21 C22 1.366(6)
C22 C23 1.379(6)
C24 C25 1.501(6)
C24 C26 1.530(6)
Si2 C27 1.842(5)
Si2 C29 1.853(4)
Si2 C28 1.866(4)
C30 C32 1.456(7)
C30 C31 1.547(7)
C34 C35 1.376(6)
C34 C39 1.378(7)
C35 C36 1.379(7)
C36 C37 1.359(8)
C37 C38 1.356(8)
C38 C39 1.384(7)
C40 C41 1.508(6)
C40 C42 1.543(8)
Si3 C43 1.835(6)
Si3 C44 1.846(7)
Si3 C45 1.851(7)
C46 C48 1.530(9)
C46 C47 1.544(9)
Si3' C43' 1.832(8)
Si3' C44' 1.847(8)
Si3' C45' 1.855(8)
C46' C47' 1.547(10)
C46' C48' 1.546(10)
C46" C47" 1.537(10)
C46" C48" 1.538(10)

loop_
_platon_squeeze_void_nr
_platon_squeeze_void_average_x
_platon_squeeze_void_average_y
_platon_squeeze_void_average_z
_platon_squeeze_void_volume
_platon_squeeze_void_count_electrons
_platon_squeeze_void_content
1 0.500 0.206 0.250 194 34 ' '
2 1.000 -0.294 0.250 194 34 ' '
3 0.500 -0.206 0.750 194 34 ' '
4 1.000 0.294 0.750 194 34 ' '
5 0.602 0.232 0.051 11 0 ' '
6 0.397 0.232 0.449 11 0 ' '
7 0.102 0.268 0.551 11 0 ' '
8 0.898 0.268 0.949 11 0 ' '
9 0.102 0.732 0.051 11 0 ' '
10 0.897 0.732 0.449 11 0 ' '
11 0.602 0.768 0.551 11 0 ' '
12 0.397 0.768 0.949 11 0 ' '
